data_7227191
loop_
_publ_author_name
'Jezowski, Sebastian R.'
'Monaco, Stephen'
'Yennawar, Hemant P.'
'Wonderling, Nichole M.'
'Mathers, Robert T.'
'Schatschneider, Bohdan'

_publ_section_title
;
 Unusual physical behaviour and polymorphic phase transitions in
 crystalline bicyclic anhydrides
;
_journal_issue 2
_journal_name_full CrystEngComm
_journal_page_first 276
_journal_paper_doi 10.1039/C6CE02036D
_journal_volume 19
_journal_year 2017
_chemical_formula_moiety 'C14 H20 O3'
_chemical_formula_sum 'C14 H20 O3'
_chemical_formula_weight 236.30
_chemical_melting_point 363
_chemical_name_systematic 5-methyl-8-(propan-2-yl)-3a,4,7,7a-tetrahydro-4,7-ethano-2-benzofuran-1,3-dione
_space_group_IT_number 19
_symmetry_cell_setting orthorhombic
_symmetry_space_group_name_Hall 'P 2ac 2ab'
_symmetry_space_group_name_H-M 'P 21 21 21'
_atom_sites_solution_hydrogens geom
_atom_sites_solution_primary direct
_atom_sites_solution_secondary difmap
_audit_creation_method SHELXL-97
_audit_update_record
;
2016-08-16 deposited with the CCDC.
2016-11-28 downloaded from the CCDC.
;
_cell_angle_alpha 90.00
_cell_angle_beta 90.00
_cell_angle_gamma 90.00
_cell_formula_units_Z 4
_cell_length_a 6.9562(18)
_cell_length_b 8.559(2)
_cell_length_c 21.752(6)
_cell_measurement_reflns_used 2369
_cell_measurement_temperature 298(2)
_cell_measurement_theta_max 23.977
_cell_measurement_theta_min 2.554
_cell_volume 1295.1(6)
_computing_cell_refinement 'Bruker SMART'
_computing_data_collection 'Bruker SMART'
_computing_data_reduction 'Bruker SAINT'
_computing_molecular_graphics 'Bruker SHELXTL'
_computing_publication_material 'Bruker SHELXTL'
_computing_structure_refinement 'SHELXL-97 (Sheldrick, 1997)'
_computing_structure_solution 'SHELXS-97 (Sheldrick, 1990)'
_diffrn_ambient_temperature 298(2)
_diffrn_detector_area_resol_mean 8.34
_diffrn_measured_fraction_theta_full 0.944
_diffrn_measured_fraction_theta_max 0.944
_diffrn_measurement_device_type 'CCD area detector'
_diffrn_measurement_method 'phi and omega scans'
_diffrn_radiation_monochromator graphite
_diffrn_radiation_source 'fine-focus sealed tube'
_diffrn_radiation_type MoK\a
_diffrn_radiation_wavelength 0.71073
_diffrn_reflns_av_R_equivalents 0.0331
_diffrn_reflns_av_sigmaI/netI 0.0453
_diffrn_reflns_limit_h_max 9
_diffrn_reflns_limit_h_min -9
_diffrn_reflns_limit_k_max 10
_diffrn_reflns_limit_k_min -11
_diffrn_reflns_limit_l_max 28
_diffrn_reflns_limit_l_min -28
_diffrn_reflns_number 7213
_diffrn_reflns_theta_full 28.31
_diffrn_reflns_theta_max 28.31
_diffrn_reflns_theta_min 1.87
_exptl_absorpt_coefficient_mu 0.084
_exptl_absorpt_correction_T_max 0.9876
_exptl_absorpt_correction_T_min 0.9843
_exptl_absorpt_correction_type multi-scan
_exptl_absorpt_process_details SADABS
_exptl_crystal_colour colorless
_exptl_crystal_density_diffrn 1.212
_exptl_crystal_description cubical
_exptl_crystal_F_000 512
_exptl_crystal_size_max 0.19
_exptl_crystal_size_mid 0.18
_exptl_crystal_size_min 0.15
_refine_diff_density_max 0.134
_refine_diff_density_min -0.182
_refine_diff_density_rms 0.035
_refine_ls_abs_structure_details 'Flack H D (1983), Acta Cryst. A39, 876-881'
_refine_ls_abs_structure_Flack -4.0(18)
_refine_ls_extinction_method none
_refine_ls_goodness_of_fit_ref 1.012
_refine_ls_hydrogen_treatment noref
_refine_ls_matrix_type full
_refine_ls_number_parameters 157
_refine_ls_number_reflns 2952
_refine_ls_number_restraints 0
_refine_ls_restrained_S_all 1.012
_refine_ls_R_factor_all 0.0688
_refine_ls_R_factor_gt 0.0496
_refine_ls_shift/su_max 0.006
_refine_ls_shift/su_mean 0.003
_refine_ls_structure_factor_coef Fsqd
_refine_ls_weighting_details 'calc w=1/[\s^2^(Fo^2^)+(0.0745P)^2^+0.0000P] where P=(Fo^2^+2Fc^2^)/3'
_refine_ls_weighting_scheme calc
_refine_ls_wR_factor_gt 0.1315
_refine_ls_wR_factor_ref 0.1413
_reflns_number_gt 2074
_reflns_number_total 2952
_reflns_threshold_expression >2sigma(I)
_cod_data_source_file c6ce02036d2.cif
_cod_data_source_block rtm2s
_cod_depositor_comments
;
The following automatic conversions were performed:

'_symmetry_cell_setting' value 'Orthorhombic' changed to
'orthorhombic' according to
/usr/data/users/saulius/crontab/automatic-downloads/rss-feeds/RSC/lib/dictionaries/cif_core.dic
dictionary named 'cif_core.dic' version 2.4.2 from 2011-04-26.

Automatic conversion script
Id: cif_fix_values 4268 2015-11-12 08:31:59Z antanas 

 Adding full bibliography for 7227190--7227193.cif.
;
_cod_original_cell_volume 1295.0(6)
_cod_original_sg_symbol_H-M P2(1)2(1)2(1)
_cod_database_code 7227191

loop_
_symmetry_equiv_pos_as_xyz
'x, y, z'
'-x+1/2, -y, z+1/2'
'-x, y+1/2, -z+1/2'
'x+1/2, -y+1/2, -z'

loop_
_atom_site_label
_atom_site_type_symbol
_atom_site_fract_x
_atom_site_fract_y
_atom_site_fract_z
_atom_site_U_iso_or_equiv
_atom_site_adp_type
_atom_site_occupancy
_atom_site_symmetry_multiplicity
_atom_site_calc_flag
_atom_site_refinement_flags
C1 C 0.9010(3) 0.7646(3) 0.04109(9) 0.0647(6) Uani 1 1 d .
C2 C 0.9147(3) 0.6013(2) 0.06468(8) 0.0534(5) Uani 1 1 d .
H2 H 0.9823 0.5356 0.0348 0.064 Uiso 1 1 calc R
C3 C 1.0337(3) 0.6148(3) 0.12361(8) 0.0617(6) Uani 1 1 d .
H3 H 1.1536 0.5561 0.1186 0.074 Uiso 1 1 calc R
C4 C 1.0785(3) 0.7836(3) 0.12827(10) 0.0727(7) Uani 1 1 d .
C5 C 0.9186(3) 0.5448(3) 0.17691(8) 0.0659(6) Uani 1 1 d .
H5 H 0.9929 0.5514 0.2151 0.079 Uiso 1 1 calc R
C6 C 0.7275(3) 0.6308(3) 0.18412(9) 0.0742(7) Uani 1 1 d .
H6 H 0.6555 0.5480 0.2050 0.089 Uiso 1 1 calc R
C7 C 0.6230(2) 0.6314(3) 0.12730(7) 0.0513(5) Uani 1 1 d .
H7A H 0.6137 0.7378 0.1123 0.062 Uiso 1 1 calc R
H7B H 0.4935 0.5936 0.1346 0.062 Uiso 1 1 calc R
C8 C 0.7173(2) 0.5311(2) 0.07890(7) 0.0486(4) Uani 1 1 d .
H8 H 0.6381 0.5288 0.0416 0.058 Uiso 1 1 calc R
C9 C 0.8763(3) 0.3764(3) 0.16167(9) 0.0737(6) Uani 1 1 d .
H9A H 0.8116 0.3274 0.1961 0.088 Uiso 1 1 calc R
H9B H 0.9960 0.3211 0.1546 0.088 Uiso 1 1 calc R
C10 C 0.7473(3) 0.3645(2) 0.10336(7) 0.0568(5) Uani 1 1 d .
H10 H 0.8202 0.3068 0.0722 0.068 Uiso 1 1 calc R
C11 C 0.7028(5) 0.7530(3) 0.22972(10) 0.1022(10) Uani 1 1 d .
H11A H 0.7665 0.8463 0.2161 0.153 Uiso 1 1 calc R
H11B H 0.7574 0.7197 0.2681 0.153 Uiso 1 1 calc R
H11C H 0.5683 0.7739 0.2352 0.153 Uiso 1 1 calc R
C12 C 0.5596(3) 0.2744(2) 0.11474(9) 0.0658(6) Uani 1 1 d .
H12 H 0.4918 0.3252 0.1488 0.079 Uiso 1 1 calc R
C13 C 0.6024(5) 0.1073(4) 0.13372(15) 0.1165(11) Uani 1 1 d .
H13A H 0.4846 0.0555 0.1444 0.175 Uiso 1 1 calc R
H13B H 0.6871 0.1075 0.1686 0.175 Uiso 1 1 calc R
H13C H 0.6625 0.0532 0.1002 0.175 Uiso 1 1 calc R
C14 C 0.4287(4) 0.2768(3) 0.05929(11) 0.0917(8) Uani 1 1 d .
H14A H 0.4960 0.2354 0.0244 0.137 Uiso 1 1 calc R
H14B H 0.3901 0.3824 0.0509 0.137 Uiso 1 1 calc R
H14C H 0.3170 0.2142 0.0674 0.137 Uiso 1 1 calc R
O1 O 1.1674(3) 0.8516(3) 0.16668(8) 0.1060(7) Uani 1 1 d .
O2 O 0.99662(19) 0.86528(19) 0.07972(7) 0.0732(5) Uani 1 1 d .
O3 O 0.8202(3) 0.8141(2) -0.00279(7) 0.0854(5) Uani 1 1 d .

loop_
_atom_site_aniso_label
_atom_site_aniso_U_11
_atom_site_aniso_U_22
_atom_site_aniso_U_33
_atom_site_aniso_U_23
_atom_site_aniso_U_13
_atom_site_aniso_U_12
C1 0.0448(10) 0.0784(16) 0.0709(12) 0.0023(11) 0.0102(9) -0.0094(11)
C2 0.0453(9) 0.0652(13) 0.0496(9) -0.0027(8) 0.0067(7) 0.0028(9)
C3 0.0341(8) 0.0845(16) 0.0666(11) -0.0042(11) -0.0032(7) 0.0052(10)
C4 0.0424(10) 0.0972(19) 0.0785(13) -0.0138(13) 0.0045(10) -0.0141(12)
C5 0.0475(11) 0.0999(17) 0.0503(9) 0.0009(11) -0.0138(8) 0.0032(11)
C6 0.0502(11) 0.1017(18) 0.0706(12) -0.0285(13) 0.0013(9) -0.0024(12)
C7 0.0393(8) 0.0602(12) 0.0545(9) 0.0026(9) 0.0016(7) 0.0007(9)
C8 0.0433(9) 0.0623(11) 0.0402(7) 0.0002(8) -0.0030(6) -0.0027(9)
C9 0.0662(14) 0.0833(17) 0.0717(13) 0.0155(12) -0.0070(9) 0.0107(13)
C10 0.0562(11) 0.0618(12) 0.0524(9) -0.0022(9) 0.0068(8) 0.0058(10)
C11 0.123(2) 0.114(2) 0.0694(13) -0.0303(15) -0.0038(15) 0.011(2)
C12 0.0723(14) 0.0569(13) 0.0683(11) -0.0028(10) 0.0109(10) -0.0025(11)
C13 0.116(3) 0.077(2) 0.156(3) 0.0224(17) 0.018(2) -0.0143(19)
C14 0.0881(18) 0.097(2) 0.0903(15) -0.0140(14) -0.0035(14) -0.0344(16)
O1 0.0812(12) 0.1347(18) 0.1020(12) -0.0218(12) -0.0096(9) -0.0430(13)
O2 0.0574(9) 0.0726(10) 0.0895(10) -0.0029(8) 0.0090(7) -0.0113(8)
O3 0.0757(10) 0.0968(13) 0.0838(10) 0.0293(9) -0.0079(8) -0.0147(10)

loop_
_atom_type_symbol
_atom_type_description
_atom_type_scat_dispersion_real
_atom_type_scat_dispersion_imag
_atom_type_scat_source
C C 0.0033 0.0016 'International Tables Vol C Tables 4.2.6.8 and 6.1.1.4'
H H 0.0000 0.0000 'International Tables Vol C Tables 4.2.6.8 and 6.1.1.4'
O O 0.0106 0.0060 'International Tables Vol C Tables 4.2.6.8 and 6.1.1.4'

loop_
_geom_angle_atom_site_label_1
_geom_angle_atom_site_label_2
_geom_angle_atom_site_label_3
_geom_angle
O3 C1 O2 119.8(2)
O3 C1 C2 129.9(2)
O2 C1 C2 110.25(18)
C1 C2 C3 104.59(16)
C1 C2 C8 112.33(16)
C3 C2 C8 110.23(14)
C1 C2 H2 109.9
C3 C2 H2 109.9
C8 C2 H2 109.9
C4 C3 C2 104.17(17)
C4 C3 C5 116.10(18)
C2 C3 C5 108.77(15)
C4 C3 H3 109.2
C2 C3 H3 109.2
C5 C3 H3 109.2
O1 C4 O2 120.0(2)
O1 C4 C3 129.3(2)
O2 C4 C3 110.66(17)
C9 C5 C6 108.28(17)
C9 C5 C3 108.04(17)
C6 C5 C3 110.12(18)
C9 C5 H5 110.1
C6 C5 H5 110.1
C3 C5 H5 110.1
C7 C6 C11 121.8(2)
C7 C6 C5 110.74(15)
C11 C6 C5 121.3(2)
C7 C6 H6 98.3
C11 C6 H6 98.3
C5 C6 H6 98.3
C6 C7 C8 112.29(16)
C6 C7 H7A 109.1
C8 C7 H7A 109.1
C6 C7 H7B 109.1
C8 C7 H7B 109.1
H7A C7 H7B 107.9
C7 C8 C2 107.92(15)
C7 C8 C10 110.23(14)
C2 C8 C10 108.18(15)
C7 C8 H8 110.2
C2 C8 H8 110.2
C10 C8 H8 110.2
C5 C9 C10 110.72(16)
C5 C9 H9A 109.5
C10 C9 H9A 109.5
C5 C9 H9B 109.5
C10 C9 H9B 109.5
H9A C9 H9B 108.1
C8 C10 C12 113.95(16)
C8 C10 C9 107.46(16)
C12 C10 C9 113.03(16)
C8 C10 H10 107.4
C12 C10 H10 107.4
C9 C10 H10 107.4
C6 C11 H11A 109.5
C6 C11 H11B 109.5
H11A C11 H11B 109.5
C6 C11 H11C 109.5
H11A C11 H11C 109.5
H11B C11 H11C 109.5
C14 C12 C13 110.4(2)
C14 C12 C10 112.10(16)
C13 C12 C10 110.5(2)
C14 C12 H12 107.9
C13 C12 H12 107.9
C10 C12 H12 107.9
C12 C13 H13A 109.5
C12 C13 H13B 109.5
H13A C13 H13B 109.5
C12 C13 H13C 109.5
H13A C13 H13C 109.5
H13B C13 H13C 109.5
C12 C14 H14A 109.5
C12 C14 H14B 109.5
H14A C14 H14B 109.5
C12 C14 H14C 109.5
H14A C14 H14C 109.5
H14B C14 H14C 109.5
C1 O2 C4 110.32(18)

loop_
_geom_bond_atom_site_label_1
_geom_bond_atom_site_label_2
_geom_bond_distance
C1 O3 1.186(2)
C1 O2 1.375(2)
C1 C2 1.492(3)
C2 C3 1.530(3)
C2 C8 1.531(3)
C2 H2 0.9800
C3 C4 1.481(3)
C3 C5 1.531(3)
C3 H3 0.9800
C4 O1 1.191(2)
C4 O2 1.389(3)
C5 C9 1.508(3)
C5 C6 1.528(3)
C5 H5 0.9800
C6 C7 1.434(3)
C6 C11 1.451(3)
C6 H6 0.9800
C7 C8 1.509(3)
C7 H7A 0.9700
C7 H7B 0.9700
C8 C10 1.536(3)
C8 H8 0.9800
C9 C10 1.557(3)
C9 H9A 0.9700
C9 H9B 0.9700
C10 C12 1.537(3)
C10 H10 0.9800
C11 H11A 0.9600
C11 H11B 0.9600
C11 H11C 0.9600
C12 C14 1.511(3)
C12 C13 1.518(4)
C12 H12 0.9800
C13 H13A 0.9600
C13 H13B 0.9600
C13 H13C 0.9600
C14 H14A 0.9600
C14 H14B 0.9600
C14 H14C 0.9600

loop_
_geom_torsion_atom_site_label_1
_geom_torsion_atom_site_label_2
_geom_torsion_atom_site_label_3
_geom_torsion_atom_site_label_4
_geom_torsion
O3 C1 C2 C3 -178.5(2)
O2 C1 C2 C3 -0.21(19)
O3 C1 C2 C8 -58.9(3)
O2 C1 C2 C8 119.33(16)
C1 C2 C3 C4 -0.39(19)
C8 C2 C3 C4 -121.33(16)
C1 C2 C3 C5 124.03(19)
C8 C2 C3 C5 3.1(2)
C2 C3 C4 O1 179.6(2)
C5 C3 C4 O1 60.0(3)
C2 C3 C4 O2 0.9(2)
C5 C3 C4 O2 -118.69(18)
C4 C3 C5 C9 176.19(16)
C2 C3 C5 C9 59.2(2)
C4 C3 C5 C6 58.1(2)
C2 C3 C5 C6 -58.9(2)
C9 C5 C6 C7 -63.5(2)
C3 C5 C6 C7 54.4(3)
C9 C5 C6 C11 143.6(2)
C3 C5 C6 C11 -98.5(3)
C11 C6 C7 C8 159.9(2)
C5 C6 C7 C8 7.1(3)
C6 C7 C8 C2 -63.3(2)
C6 C7 C8 C10 54.7(2)
C1 C2 C8 C7 -60.18(19)
C3 C2 C8 C7 56.0(2)
C1 C2 C8 C10 -179.43(14)
C3 C2 C8 C10 -63.23(19)
C6 C5 C9 C10 55.9(2)
C3 C5 C9 C10 -63.3(2)
C7 C8 C10 C12 66.90(19)
C2 C8 C10 C12 -175.32(14)
C7 C8 C10 C9 -59.2(2)
C2 C8 C10 C9 58.63(18)
C5 C9 C10 C8 3.4(2)
C5 C9 C10 C12 -123.22(19)
C8 C10 C12 C14 51.8(2)
C9 C10 C12 C14 174.82(19)
C8 C10 C12 C13 175.33(19)
C9 C10 C12 C13 -61.6(2)
O3 C1 O2 C4 179.25(19)
C2 C1 O2 C4 0.8(2)
O1 C4 O2 C1 -179.93(19)
C3 C4 O2 C1 -1.1(2)
